data_1551748
loop_
_publ_author_name
'MASMOUDI, W.'
'KAMOUN, S.'
'AYEDI, HF.'
'DRISS, A.'

_publ_section_title
;
 Synthesis and Crystal Structure of
 Bis(N,N,N&#x2032;,N&#x2032;-tetramethyl-ethylenediammonium)decachlorodibismuthate(III)
 trihydrate
;
_journal_name_full 'X-ray Structure Analysis Online'
_journal_page_first 7
_journal_paper_doi 10.2116/xraystruct.26.7
_journal_volume 26
_journal_year 2010
_chemical_formula_moiety 'C6 H18 N2, Bi Cl4, Cl, 1.5(H2 O)'
_chemical_formula_sum 'C6 H21 Bi Cl5 N2 O1.5'
_chemical_formula_weight 531.48
_chemical_melting_point 400
_chemical_name_systematic
;
bis(N,N,N',N'- tetramethyl-ethylenediammonium) 
decachlorodibismuthate (III) trihydrate 

;
_space_group_IT_number 5
_space_group_name_Hall 'C 2y'
_space_group_name_H-M_alt 'C 1 2 1'
_symmetry_cell_setting monoclinic
_symmetry_space_group_name_Hall 'C 2y'
_symmetry_space_group_name_H-M 'C 1 2 1'
_atom_sites_solution_hydrogens geom
_atom_sites_solution_primary direct
_atom_sites_solution_secondary difmap
_audit_creation_method SHELXL-97
_cell_angle_alpha 90.00
_cell_angle_beta 121.54(3)
_cell_angle_gamma 90.00
_cell_formula_units_Z 4
_cell_length_a 13.535(4)
_cell_length_b 14.893(5)
_cell_length_c 10.158(4)
_cell_measurement_reflns_used 25
_cell_measurement_temperature 298(2)
_cell_measurement_theta_max 14.74
_cell_measurement_theta_min 11.74
_cell_volume 1745.1(12)
_computing_cell_refinement 'CAD4 Express (Enarf Nonius, 1994)'
_computing_data_collection 'CAD4 Express (Enarf Nonius, 1994)'
_computing_data_reduction 'XCAD4 (Harms & Wocadlo, 1995)'
_computing_molecular_graphics 'Ortep-3 for windows (Farrugia, 1999)'
_computing_publication_material 'WinGX publication routines (Farrugia, 1999)'
_computing_structure_refinement 'SHELXL-97 (Sheldrick, 1997)'
_computing_structure_solution 'SHELXS-97 (Sheldrick, 1997)'
_diffrn_ambient_temperature 298(2)
_diffrn_measured_fraction_theta_full 0.974
_diffrn_measured_fraction_theta_max 0.974
_diffrn_measurement_device_type 'Enarf Nonius CAD4'
_diffrn_measurement_method 'non-profiled omega/2theta scans'
_diffrn_radiation_monochromator graphite
_diffrn_radiation_source 'fine-focus sealed tube'
_diffrn_radiation_type MoK\a
_diffrn_radiation_wavelength 0.71073
_diffrn_reflns_av_R_equivalents 0.0830
_diffrn_reflns_av_sigmaI/netI 0.0826
_diffrn_reflns_limit_h_max 17
_diffrn_reflns_limit_h_min -17
_diffrn_reflns_limit_k_max 18
_diffrn_reflns_limit_k_min 0
_diffrn_reflns_limit_l_max 7
_diffrn_reflns_limit_l_min -12
_diffrn_reflns_number 3371
_diffrn_reflns_theta_full 26.96
_diffrn_reflns_theta_max 26.96
_diffrn_reflns_theta_min 2.23
_diffrn_standards_interval_time 120
_diffrn_standards_number 2
_exptl_absorpt_coefficient_mu 10.855
_exptl_absorpt_correction_T_max 0.4099
_exptl_absorpt_correction_T_min 0.4099
_exptl_absorpt_correction_type psi-scan
_exptl_absorpt_process_details
;
North A.C.T.,phillips D.C. & Mathews F.S. (1968) Acta. Cryst. A24, 351 
Number of psi-scan sets used was  5 
Theta correction was applied.
Averaged transmission function was used.
no Fourrier smoothing was applied.
;
_exptl_crystal_colour colorless
_exptl_crystal_density_diffrn 2.053
_exptl_crystal_density_meas 2.06
_exptl_crystal_density_method pycnometric
_exptl_crystal_description prism
_exptl_crystal_F_000 1004
_exptl_crystal_size_max 0.10
_exptl_crystal_size_mid 0.10
_exptl_crystal_size_min 0.10
_refine_diff_density_max 1.263
_refine_diff_density_min -1.848
_refine_diff_density_rms 0.170
_refine_ls_abs_structure_details 'Flack H D (1983), Acta Cryst. A39, 876-881'
_refine_ls_abs_structure_Flack 0.15(3)
_refine_ls_extinction_method SHELXL
_refine_ls_goodness_of_fit_ref 1.072
_refine_ls_hydrogen_treatment mixed
_refine_ls_matrix_type full
_refine_ls_number_parameters 145
_refine_ls_number_reflns 1921
_refine_ls_number_restraints 1
_refine_ls_restrained_S_all 1.072
_refine_ls_R_factor_all 0.0389
_refine_ls_R_factor_gt 0.0318
_refine_ls_shift/su_max 0.001
_refine_ls_shift/su_mean 0.000
_refine_ls_structure_factor_coef Fsqd
_refine_ls_weighting_details 'calc w=1/[\s^2^(Fo^2^)+(0.0313P)^2^+0.0000P] where P=(Fo^2^+2Fc^2^)/3'
_refine_ls_weighting_scheme calc
_refine_ls_wR_factor_gt 0.0743
_refine_ls_wR_factor_ref 0.0771
_reflns_number_gt 1715
_reflns_number_total 1921
_reflns_threshold_expression >2sigma(I)
_cod_data_source_file 26_7_1.cif
_cod_data_source_block publication_text
_cod_depositor_comments
;

2022-09-26
Z value and formula fixed to values more according to usual
chemical conventions.                 miguel
;
_cod_original_formula_sum 'C12 H42 Bi2 Cl10 N4 O3'
_cod_original_formula_weight 1062.96
_cod_original_formula_moiety 'C12 H42 Bi2 Cl10 N4 O3'
_cod_original_formula_units_Z 2
_cod_original_cell_volume 1745.1(10)
_cod_original_sg_symbol_H-M C2
_cod_database_code 1551748

loop_
_symmetry_equiv_pos_as_xyz
'x, y, z'
'-x, y, -z'
'x+1/2, y+1/2, z'
'-x+1/2, y+1/2, -z'

loop_
_atom_site_label
_atom_site_type_symbol
_atom_site_fract_x
_atom_site_fract_y
_atom_site_fract_z
_atom_site_U_iso_or_equiv
_atom_site_adp_type
_atom_site_occupancy
_atom_site_symmetry_multiplicity
_atom_site_calc_flag
_atom_site_refinement_flags
Bi1 Bi 0.84039(2) 0.51123(16) 0.27269(3) 0.02804(12) Uani 1 1 d .
Cl12 Cl 1.0000 0.3823(6) 0.5000 0.035(2) Uani 1 2 d S
Cl22 Cl 1.0000 0.6406(7) 0.5000 0.043(3) Uani 1 2 d S
Cl1 Cl 0.9714(2) 0.5112(8) 0.1541(3) 0.0450(6) Uani 1 1 d .
Cl2 Cl 0.7334(2) 0.5071(7) 0.4475(3) 0.0472(10) Uani 1 1 d .
Cl3 Cl 0.7149(7) 0.3885(4) 0.0828(10) 0.059(2) Uani 1 1 d .
Cl4 Cl 0.7099(8) 0.6379(4) 0.0874(11) 0.075(3) Uani 1 1 d .
OW1 O 0.5000 0.3963(11) 0.5000 0.065(4) Uani 1 2 d S
OW2 O 0.4592(12) 0.4925(17) 0.2654(16) 0.111(11) Uani 1 1 d .
N1 N 0.8420(14) 0.6949(11) 0.688(2) 0.047(5) Uani 1 1 d .
HN1 H 0.8591 0.6503 0.6418 0.056 Uiso 1 1 calc R
N2 N 0.6616(17) 0.8301(11) 0.3180(14) 0.054(6) Uani 1 1 d .
HN2 H 0.6497 0.8750 0.3688 0.064 Uiso 1 1 calc R
C1 C 0.7357(11) 0.7472(10) 0.5557(19) 0.034(4) Uani 1 1 d .
H1C1 H 0.6671 0.7099 0.5150 0.041 Uiso 1 1 calc R
H2C1 H 0.7227 0.8009 0.5986 0.041 Uiso 1 1 calc R
C2 C 0.752(2) 0.7728(18) 0.430(2) 0.076(9) Uani 1 1 d .
H1C2 H 0.8255 0.8034 0.4722 0.091 Uiso 1 1 calc R
H2C2 H 0.7547 0.7189 0.3783 0.091 Uiso 1 1 calc R
C6 C 0.6980(13) 0.8686(12) 0.222(2) 0.032(4) Uani 1 1 d .
H1C6 H 0.7120 0.8217 0.1689 0.049 Uiso 1 1 calc R
H2C6 H 0.7679 0.9022 0.2844 0.049 Uiso 1 1 calc R
H3C6 H 0.6385 0.9078 0.1479 0.049 Uiso 1 1 calc R
C5 C 0.544(2) 0.7738(16) 0.221(3) 0.060(8) Uani 1 1 d .
H1C5 H 0.4926 0.8044 0.1260 0.089 Uiso 1 1 calc R
H2C5 H 0.5074 0.7680 0.2802 0.089 Uiso 1 1 calc R
H3C5 H 0.5612 0.7151 0.1991 0.089 Uiso 1 1 calc R
C3 C 0.946(2) 0.7460(16) 0.778(2) 0.052(6) Uani 1 1 d .
H1C3 H 0.9801 0.7587 0.7179 0.078 Uiso 1 1 calc R
H2C3 H 0.9999 0.7122 0.8683 0.078 Uiso 1 1 calc R
H3C3 H 0.9281 0.8014 0.8098 0.078 Uiso 1 1 calc R
C4 C 0.814(2) 0.6487(19) 0.802(3) 0.071(8) Uani 1 1 d .
H1C4 H 0.8121 0.6930 0.8692 0.106 Uiso 1 1 calc R
H2C4 H 0.8727 0.6050 0.8623 0.106 Uiso 1 1 calc R
H3C4 H 0.7400 0.6196 0.7448 0.106 Uiso 1 1 calc R
HW1 H 0.4873 0.4258 0.4151 0.03(3) Uiso 1 1 d R
H2W2 H 0.5324 0.4905 0.3052 0.3(3) Uiso 1 1 d R
H1W2 H 0.4138 0.4608 0.1666 0.11(7) Uiso 1 1 d R

loop_
_atom_site_aniso_label
_atom_site_aniso_U_11
_atom_site_aniso_U_22
_atom_site_aniso_U_33
_atom_site_aniso_U_23
_atom_site_aniso_U_13
_atom_site_aniso_U_12
Bi1 0.02598(16) 0.03124(17) 0.02716(17) -0.0041(4) 0.01407(12) 0.0013(5)
Cl12 0.044(4) 0.031(5) 0.028(3) 0.000 0.017(3) 0.000
Cl22 0.031(4) 0.040(6) 0.052(5) 0.000 0.017(3) 0.000
Cl1 0.0503(11) 0.0454(14) 0.0515(13) 0.012(3) 0.0353(10) -0.003(3)
Cl2 0.0438(11) 0.060(3) 0.0485(12) 0.012(3) 0.0319(10) 0.012(3)
Cl3 0.069(4) 0.066(5) 0.047(4) -0.018(3) 0.034(4) -0.028(4)
Cl4 0.090(6) 0.058(5) 0.053(4) 0.009(3) 0.020(4) 0.044(4)
OW1 0.051(7) 0.061(8) 0.095(12) 0.000 0.046(8) 0.000
OW2 0.077(7) 0.16(3) 0.087(8) -0.041(13) 0.039(6) -0.004(11)
N1 0.036(7) 0.043(9) 0.065(10) 0.036(8) 0.028(7) 0.034(7)
N2 0.077(12) 0.044(10) 0.010(5) -0.014(6) 0.002(7) 0.021(8)
C1 0.010(4) 0.033(6) 0.047(10) 0.025(6) 0.006(5) 0.011(4)
C2 0.104(17) 0.102(18) 0.021(8) -0.027(10) 0.032(9) 0.027(14)
C6 0.023(5) 0.034(7) 0.025(6) 0.006(6) 0.002(4) 0.014(5)
C5 0.052(12) 0.052(11) 0.072(15) 0.043(10) 0.031(11) 0.025(9)
C3 0.052(11) 0.059(13) 0.038(10) -0.021(9) 0.018(9) -0.004(10)
C4 0.105(17) 0.077(15) 0.046(10) 0.037(10) 0.050(12) 0.019(13)

loop_
_atom_type_symbol
_atom_type_description
_atom_type_scat_dispersion_real
_atom_type_scat_dispersion_imag
_atom_type_scat_source
C C 0.0033 0.0016 'International Tables Vol C Tables 4.2.6.8 and 6.1.1.4'
H H 0.0000 0.0000 'International Tables Vol C Tables 4.2.6.8 and 6.1.1.4'
Bi Bi -4.1077 10.2566 'International Tables Vol C Tables 4.2.6.8 and 6.1.1.4'
Cl Cl 0.1484 0.1585 'International Tables Vol C Tables 4.2.6.8 and 6.1.1.4'
N N 0.0061 0.0033 'International Tables Vol C Tables 4.2.6.8 and 6.1.1.4'
O O 0.0106 0.0060 'International Tables Vol C Tables 4.2.6.8 and 6.1.1.4'

loop_
_geom_angle_atom_site_label_1
_geom_angle_atom_site_label_2
_geom_angle_atom_site_label_3
_geom_angle
_geom_angle_site_symmetry_1
_geom_angle_site_symmetry_3
Cl3 Bi1 Cl4 92.36(11) . .
Cl3 Bi1 Cl1 89.7(2) . .
Cl4 Bi1 Cl1 92.0(3) . .
Cl3 Bi1 Cl2 95.9(2) . .
Cl4 Bi1 Cl2 95.4(3) . .
Cl1 Bi1 Cl2 170.56(8) . .
Cl3 Bi1 Cl12 92.9(3) . .
Cl4 Bi1 Cl12 174.7(3) . .
Cl1 Bi1 Cl12 87.97(16) . .
Cl2 Bi1 Cl12 84.17(15) . .
Cl3 Bi1 Cl22 175.1(3) . .
Cl4 Bi1 Cl22 92.0(3) . .
Cl1 Bi1 Cl22 87.99(17) . .
Cl2 Bi1 Cl22 85.84(16) . .
Cl12 Bi1 Cl22 82.69(10) . .
Bi1 Cl12 Bi1 97.4(3) 2_756 .
Bi1 Cl22 Bi1 97.2(4) . 2_756
H2W2 OW2 H1W2 114.8 . .
C3 N1 C4 107.4(18) . .
C3 N1 C1 116.0(15) . .
C4 N1 C1 112.8(15) . .
C3 N1 HN1 106.7 . .
C4 N1 HN1 106.7 . .
C1 N1 HN1 106.7 . .
C6 N2 C2 109.1(18) . .
C6 N2 C5 112.3(14) . .
C2 N2 C5 109.6(17) . .
C6 N2 HN2 108.6 . .
C2 N2 HN2 108.6 . .
C5 N2 HN2 108.6 . .
C2 C1 N1 113.1(11) . .
C2 C1 H1C1 109.0 . .
N1 C1 H1C1 109.0 . .
C2 C1 H2C1 109.0 . .
N1 C1 H2C1 109.0 . .
H1C1 C1 H2C1 107.8 . .
N2 C2 C1 113.3(14) . .
N2 C2 H1C2 108.9 . .
C1 C2 H1C2 108.9 . .
N2 C2 H2C2 108.9 . .
C1 C2 H2C2 108.9 . .
H1C2 C2 H2C2 107.7 . .
N2 C6 H1C6 109.5 . .
N2 C6 H2C6 109.5 . .
H1C6 C6 H2C6 109.5 . .
N2 C6 H3C6 109.5 . .
H1C6 C6 H3C6 109.5 . .
H2C6 C6 H3C6 109.5 . .
N2 C5 H1C5 109.5 . .
N2 C5 H2C5 109.5 . .
H1C5 C5 H2C5 109.5 . .
N2 C5 H3C5 109.5 . .
H1C5 C5 H3C5 109.5 . .
H2C5 C5 H3C5 109.5 . .
N1 C3 H1C3 109.5 . .
N1 C3 H2C3 109.5 . .
H1C3 C3 H2C3 109.5 . .
N1 C3 H3C3 109.5 . .
H1C3 C3 H3C3 109.5 . .
H2C3 C3 H3C3 109.5 . .
N1 C4 H1C4 109.5 . .
N1 C4 H2C4 109.5 . .
H1C4 C4 H2C4 109.5 . .
N1 C4 H3C4 109.5 . .
H1C4 C4 H3C4 109.5 . .
H2C4 C4 H3C4 109.5 . .

loop_
_geom_bond_atom_site_label_1
_geom_bond_atom_site_label_2
_geom_bond_distance
_geom_bond_site_symmetry_2
Bi1 Cl3 2.554(8) .
Bi1 Cl4 2.597(8) .
Bi1 Cl1 2.613(3) .
Bi1 Cl2 2.819(3) .
Bi1 Cl12 2.910(7) .
Bi1 Cl22 2.914(8) .
Cl12 Bi1 2.910(7) 2_756
Cl22 Bi1 2.914(8) 2_756
OW1 HW1 0.9011 .
OW2 H2W2 0.8523 .
OW2 H1W2 0.9811 .
N1 C3 1.43(3) .
N1 C4 1.55(3) .
N1 C1 1.568(19) .
N1 HN1 0.9100 .
N2 C6 1.42(3) .
N2 C2 1.43(3) .
N2 C5 1.60(3) .
N2 HN2 0.9100 .
C1 C2 1.455(16) .
C1 H1C1 0.9700 .
C1 H2C1 0.9700 .
C2 H1C2 0.9700 .
C2 H2C2 0.9700 .
C6 H1C6 0.9600 .
C6 H2C6 0.9600 .
C6 H3C6 0.9600 .
C5 H1C5 0.9600 .
C5 H2C5 0.9600 .
C5 H3C5 0.9600 .
C3 H1C3 0.9600 .
C3 H2C3 0.9600 .
C3 H3C3 0.9600 .
C4 H1C4 0.9600 .
C4 H2C4 0.9600 .
C4 H3C4 0.9600 .

loop_
_geom_torsion_atom_site_label_1
_geom_torsion_atom_site_label_2
_geom_torsion_atom_site_label_3
_geom_torsion_atom_site_label_4
_geom_torsion
_geom_torsion_site_symmetry_4
Cl3 Bi1 Cl12 Bi1 177.84(18) 2_756
Cl4 Bi1 Cl12 Bi1 -1(3) 2_756
Cl1 Bi1 Cl12 Bi1 88.23(18) 2_756
Cl2 Bi1 Cl12 Bi1 -86.54(17) 2_756
Cl22 Bi1 Cl12 Bi1 0.0 2_756
Cl3 Bi1 Cl22 Bi1 -26(3) 2_756
Cl4 Bi1 Cl22 Bi1 179.9(2) 2_756
Cl1 Bi1 Cl22 Bi1 -88.21(18) 2_756
Cl2 Bi1 Cl22 Bi1 84.65(16) 2_756
Cl12 Bi1 Cl22 Bi1 0.0 2_756
C3 N1 C1 C2 69(2) .
C4 N1 C1 C2 -166.5(18) .
C6 N2 C2 C1 166.1(14) .
C5 N2 C2 C1 -71(2) .
N1 C1 C2 N2 -173(2) .
